data_9001270
loop_
_publ_author_name
'Post, J. E.'
'Veblen, D. R.'

_publ_section_title
;Crystal structure determinations of synthetic sodium, magnesium and potassium
 birnessite using TEM and the Rietveld method sample is Na-birn
;
_journal_name_full 'American Mineralogist'
_journal_page_first 477
_journal_page_last 489
_journal_volume 75
_journal_year 1990
_chemical_formula_sum 'H3.7 Mn Na0.29 O2.75'
_chemical_name_mineral Birnessite
_space_group_IT_number 12
_symmetry_space_group_name_Hall '-C 2y'
_symmetry_space_group_name_H-M 'C 1 2/m 1'
_cell_angle_alpha 90
_cell_angle_beta 103.18
_cell_angle_gamma 90
_cell_formula_units_Z 2
_cell_length_a 5.174
_cell_length_b 2.850
_cell_length_c 7.336
_cell_volume 105.326
_database_code_amcsd 0001300
_exptl_crystal_density_diffrn 3.447
_cod_original_formula_sum 'Mn O2.75 Na.29 H3.7'
_cod_database_code 9001270

loop_
_space_group_symop_operation_xyz
x,y,z
1/2+x,1/2+y,z
x,-y,z
1/2+x,1/2-y,z
-x,y,-z
1/2-x,1/2+y,-z
-x,-y,-z
1/2-x,1/2-y,-z

loop_
_atom_site_label
_atom_site_fract_x
_atom_site_fract_y
_atom_site_fract_z
_atom_site_occupancy
_atom_site_U_iso_or_equiv
_atom_site_type_symbol
_atom_site_attached_hydrogens
Mn 0.00000 0.00000 0.00000 1.00000 0.00633 Mn 0
O1 0.37600 0.00000 0.13300 1.00000 0.01267 O 0
Na 0.59500 0.00000 0.50000 0.14500 0.01900 Na 0
Wat2 0.59500 0.00000 0.50000 0.30000 0.01900 O 2
Wat3 0.00000 0.00000 0.50000 0.15000 0.01900 O 2

loop_
_cod_changelog_entry_id
_cod_changelog_entry_author
_cod_changelog_entry_date
_cod_changelog_entry_text
1
;cod-tools version 3.8.0
Id: cif_guess_AMCSD_atom_types 9581 2023-05-17 12:35:41Z saulius
;
2023-05-18T11:36:37+03:00
;Derived atom types and hydrogen counts
from atom names that follow the AMCSD naming convention
(Wat == water, O-H == hydroxyl).
;

loop_
_cod_related_entry_id
_cod_related_entry_database
_cod_related_entry_code
1 AMCSD 0001300
